data_7105173
loop_
_publ_author_name
'Qin, Jie'
'Qin, Chao'
'Wang, Xin-Long'
'Wang, En-Bo'
'Su, Zhong-Min'

_publ_section_title
;
 Metal-organic replica of chiral natural material beta-SnF(2): an
 enantiopure binodal (3,5)-connected net based on triangular and
 trigonal bipyramidal coordination.
;
_journal_issue 4
_journal_name_full 'Chemical communications (Cambridge, England)'
_journal_page_first 604
_journal_page_last 606
_journal_paper_doi 10.1039/b914582f
_journal_volume 46
_journal_year 2010
_chemical_formula_sum 'C12 H14 Cd N4 O4'
_chemical_formula_weight 390.67
_chemical_name_systematic
;
?
;
_space_group_IT_number 19
_symmetry_cell_setting orthorhombic
_symmetry_Int_Tables_number 19
_symmetry_space_group_name_Hall 'P 2ac 2ab'
_symmetry_space_group_name_H-M 'P 21 21 21'
_atom_sites_solution_hydrogens geom
_atom_sites_solution_primary direct
_atom_sites_solution_secondary difmap
_audit_creation_method SHELXL-97
_cell_angle_alpha 90.000(5)
_cell_angle_beta 90.000(5)
_cell_angle_gamma 90.000(5)
_cell_formula_units_Z 4
_cell_length_a 8.938(5)
_cell_length_b 11.859(5)
_cell_length_c 13.215(5)
_cell_measurement_reflns_used 8656
_cell_measurement_temperature 298(2)
_cell_measurement_theta_max 28.30
_cell_measurement_theta_min 2.31
_cell_volume 1400.7(11)
_computing_cell_refinement 'SAINT (Bruker, 1999)'
_computing_data_collection 'SMART (Bruker, 1997)'
_computing_data_reduction SAINT
_computing_molecular_graphics 'SHELXTL-PLUS (Sheldrick, 1990)'
_computing_publication_material SHELXL-97
_computing_structure_refinement 'SHELXL-97 (Sheldrick, 1997)'
_computing_structure_solution 'SHELXS-97 (Sheldrick, 1997)'
_diffrn_ambient_temperature 298(2)
_diffrn_measured_fraction_theta_full 0.964
_diffrn_measured_fraction_theta_max 0.964
_diffrn_measurement_device_type 'Bruker APEX CCD area-detector'
_diffrn_measurement_method '\w scans'
_diffrn_radiation_monochromator graphite
_diffrn_radiation_source 'fine-focus sealed tube'
_diffrn_radiation_type MoK\a
_diffrn_radiation_wavelength 0.71069
_diffrn_reflns_av_R_equivalents 0.0409
_diffrn_reflns_av_sigmaI/netI 0.0531
_diffrn_reflns_limit_h_max 11
_diffrn_reflns_limit_h_min -10
_diffrn_reflns_limit_k_max 15
_diffrn_reflns_limit_k_min -15
_diffrn_reflns_limit_l_max 17
_diffrn_reflns_limit_l_min -8
_diffrn_reflns_number 8656
_diffrn_reflns_theta_full 28.30
_diffrn_reflns_theta_max 28.30
_diffrn_reflns_theta_min 2.31
_exptl_absorpt_coefficient_mu 1.581
_exptl_absorpt_correction_T_max 0.577
_exptl_absorpt_correction_T_min 0.540
_exptl_absorpt_correction_type multi-scan
_exptl_absorpt_process_details 'SADABS (Sheldrick, 1996)'
_exptl_crystal_colour yellow
_exptl_crystal_density_diffrn 1.853
_exptl_crystal_density_method 'not measured'
_exptl_crystal_description clock
_exptl_crystal_F_000 776
_exptl_crystal_size_max 0.29
_exptl_crystal_size_mid 0.26
_exptl_crystal_size_min 0.25
_refine_diff_density_max 0.522
_refine_diff_density_min -0.484
_refine_diff_density_rms 0.085
_refine_ls_abs_structure_details 'Flack H D (1983), Acta Cryst. A39, 876-881'
_refine_ls_abs_structure_Flack -0.03(3)
_refine_ls_extinction_coef 0.0010(3)
_refine_ls_extinction_expression Fc^*^=kFc[1+0.001xFc^2^\l^3^/sin(2\q)]^-1/4^
_refine_ls_extinction_method SHELXL
_refine_ls_goodness_of_fit_ref 1.003
_refine_ls_hydrogen_treatment constr
_refine_ls_matrix_type full
_refine_ls_number_parameters 191
_refine_ls_number_reflns 3288
_refine_ls_number_restraints 0
_refine_ls_restrained_S_all 1.003
_refine_ls_R_factor_all 0.0494
_refine_ls_R_factor_gt 0.0339
_refine_ls_shift/su_max 0.002
_refine_ls_shift/su_mean 0.000
_refine_ls_structure_factor_coef Fsqd
_refine_ls_weighting_details 'calc w=1/[\s^2^(Fo^2^)+(0.0187P)^2^+0.0000P] where P=(Fo^2^+2Fc^2^)/3'
_refine_ls_weighting_scheme calc
_refine_ls_wR_factor_gt 0.0534
_refine_ls_wR_factor_ref 0.0582
_reflns_number_gt 2641
_reflns_number_total 3288
_reflns_threshold_expression >2sigma(I)
_cod_data_source_file b914582f.txt
_cod_data_source_block www
_cod_depositor_comments
;
The following automatic conversions were performed:
'_symmetry_cell_setting' value 'Orthorhombic' changed to 'orthorhombic'
according to '/home/saulius/struct/CIF-dictionaries/cif_core.dic'
dictionary named 'cif_core.dic' version 2.4.1 from 2010-06-29.

Automatic conversion script
Id: cif_fix_enum 1527 2010-12-29 10:47:43Z saulius 
;
_cod_database_code 7105173

loop_
_symmetry_equiv_pos_as_xyz
'x, y, z'
'-x+1/2, -y, z+1/2'
'x+1/2, -y+1/2, -z'
'-x, y+1/2, -z+1/2'

loop_
_atom_site_label
_atom_site_type_symbol
_atom_site_fract_x
_atom_site_fract_y
_atom_site_fract_z
_atom_site_U_iso_or_equiv
_atom_site_adp_type
_atom_site_occupancy
_atom_site_symmetry_multiplicity
_atom_site_calc_flag
_atom_site_refinement_flags
_atom_site_disorder_assembly
_atom_site_disorder_group
Cd1 Cd 0.31991(3) 0.74641(3) 1.023570(19) 0.02964(9) Uani 1 1 d . . .
C1 C 0.2342(5) 0.5079(4) 0.9285(3) 0.0375(11) Uani 1 1 d . . .
H1A H 0.1520 0.5045 0.9716 0.045 Uiso 1 1 calc R . .
C2 C 0.2708(5) 0.4281(4) 0.8597(3) 0.0345(11) Uani 1 1 d . . .
H2A H 0.2206 0.3609 0.8471 0.041 Uiso 1 1 calc R . .
C3 C 0.4322(4) 0.5659(3) 0.8551(3) 0.0285(10) Uani 1 1 d . . .
H3A H 0.5149 0.6093 0.8374 0.034 Uiso 1 1 calc R . .
C4 C 0.4855(5) 0.4094(4) 0.7351(3) 0.0354(11) Uani 1 1 d . . .
H4A H 0.5554 0.4641 0.7059 0.042 Uiso 1 1 calc R . .
C5 C 0.3848(5) 0.3638(4) 0.6492(3) 0.0297(10) Uani 1 1 d . . .
C6 C 0.5757(6) 0.3154(5) 0.7830(4) 0.0648(18) Uani 1 1 d . . .
H6A H 0.6388 0.3459 0.8350 0.097 Uiso 1 1 calc R . .
H6B H 0.6365 0.2798 0.7323 0.097 Uiso 1 1 calc R . .
H6C H 0.5091 0.2607 0.8120 0.097 Uiso 1 1 calc R . .
C7 C 0.2106(6) 1.0929(4) 0.9430(3) 0.0428(12) Uani 1 1 d . . .
H7A H 0.2256 1.1702 0.9498 0.051 Uiso 1 1 calc R . .
C8 C 0.2807(5) 1.0117(4) 0.9937(3) 0.0418(12) Uani 1 1 d . . .
H8A H 0.3539 1.0233 1.0426 0.050 Uiso 1 1 calc R . .
C9 C 0.1291(5) 0.9302(4) 0.8935(3) 0.0323(10) Uani 1 1 d . . .
H9A H 0.0760 0.8753 0.8583 0.039 Uiso 1 1 calc R . .
C10 C 0.0155(5) 1.0948(4) 0.8037(3) 0.0403(12) Uani 1 1 d . . .
H10A H -0.0497 1.0361 0.7759 0.048 Uiso 1 1 calc R . .
C11 C 0.1060(6) 1.1431(4) 0.7158(3) 0.0356(11) Uani 1 1 d . . .
C12 C -0.0837(6) 1.1821(5) 0.8516(4) 0.078(2) Uani 1 1 d . . .
H12A H -0.1396 1.1483 0.9057 0.118 Uiso 1 1 calc R . .
H12B H -0.1515 1.2114 0.8018 0.118 Uiso 1 1 calc R . .
H12C H -0.0233 1.2423 0.8779 0.118 Uiso 1 1 calc R . .
N1 N 0.3346(4) 0.5939(3) 0.9257(2) 0.0291(8) Uani 1 1 d . . .
N2 N 0.3970(4) 0.4669(3) 0.8123(2) 0.0278(8) Uani 1 1 d . . .
N3 N 0.2291(4) 0.9083(3) 0.9630(2) 0.0302(8) Uani 1 1 d . . .
N4 N 0.1123(4) 1.0410(3) 0.8789(2) 0.0304(8) Uani 1 1 d . . .
O1 O 0.4470(3) 0.3044(2) 0.5831(2) 0.0323(7) Uani 1 1 d . . .
O2 O 0.2502(4) 0.3885(3) 0.6495(2) 0.0375(8) Uani 1 1 d . . .
O3 O 0.2425(4) 1.1323(3) 0.7157(3) 0.0569(11) Uani 1 1 d . . .
O4 O 0.0306(3) 1.1886(3) 0.6463(2) 0.0406(8) Uani 1 1 d . . .

loop_
_atom_site_aniso_label
_atom_site_aniso_U_11
_atom_site_aniso_U_22
_atom_site_aniso_U_33
_atom_site_aniso_U_23
_atom_site_aniso_U_13
_atom_site_aniso_U_12
Cd1 0.03898(16) 0.02634(14) 0.02359(14) 0.00053(19) 0.00165(13) 0.0049(2)
C1 0.033(3) 0.048(3) 0.032(3) -0.005(2) 0.010(2) -0.004(2)
C2 0.036(3) 0.035(2) 0.032(3) -0.002(2) 0.003(2) -0.010(2)
C3 0.023(2) 0.034(2) 0.028(2) -0.0035(19) 0.0021(18) -0.0052(18)
C4 0.029(3) 0.040(3) 0.037(3) -0.012(2) 0.0013(19) 0.001(2)
C5 0.036(3) 0.029(2) 0.024(2) 0.0011(19) -0.002(2) -0.002(2)
C6 0.063(4) 0.077(4) 0.054(4) -0.028(3) -0.032(3) 0.040(3)
C7 0.063(4) 0.025(2) 0.040(3) 0.0020(19) -0.013(2) -0.001(2)
C8 0.049(3) 0.037(2) 0.039(3) 0.001(2) -0.014(2) -0.005(2)
C9 0.031(2) 0.033(2) 0.033(3) 0.004(2) 0.0048(19) -0.0018(19)
C10 0.033(3) 0.052(3) 0.036(3) 0.018(2) -0.004(2) 0.000(2)
C11 0.043(3) 0.037(3) 0.026(3) 0.004(2) 0.003(2) 0.005(2)
C12 0.058(4) 0.110(5) 0.068(4) 0.042(3) 0.034(3) 0.047(3)
N1 0.032(2) 0.0289(18) 0.0266(19) -0.0046(14) 0.0027(17) -0.0034(17)
N2 0.029(2) 0.0294(19) 0.0251(19) -0.0075(15) 0.0028(15) -0.0020(16)
N3 0.033(2) 0.0307(19) 0.027(2) 0.0036(16) 0.0011(16) 0.0043(15)
N4 0.032(2) 0.032(2) 0.027(2) 0.0089(15) -0.0016(16) 0.0017(16)
O1 0.0344(17) 0.0333(16) 0.0293(17) -0.0088(13) 0.0021(13) 0.0034(13)
O2 0.0326(18) 0.047(2) 0.0329(19) -0.0072(16) -0.0068(16) 0.0046(15)
O3 0.038(2) 0.079(3) 0.054(2) 0.023(2) 0.018(2) 0.0181(19)
O4 0.0457(19) 0.0456(18) 0.0305(18) 0.0108(14) -0.0060(15) -0.0052(16)

loop_
_atom_type_symbol
_atom_type_description
_atom_type_scat_dispersion_real
_atom_type_scat_dispersion_imag
_atom_type_scat_source
C C 0.0033 0.0016 'International Tables Vol C Tables 4.2.6.8 and 6.1.1.4'
H H 0.0000 0.0000 'International Tables Vol C Tables 4.2.6.8 and 6.1.1.4'
N N 0.0061 0.0033 'International Tables Vol C Tables 4.2.6.8 and 6.1.1.4'
O O 0.0106 0.0060 'International Tables Vol C Tables 4.2.6.8 and 6.1.1.4'
Cd Cd -0.8075 1.2024 'International Tables Vol C Tables 4.2.6.8 and 6.1.1.4'

loop_
_geom_angle_atom_site_label_1
_geom_angle_atom_site_label_2
_geom_angle_atom_site_label_3
_geom_angle
_geom_angle_site_symmetry_1
_geom_angle_site_symmetry_3
_geom_angle_publ_flag
N1 Cd1 N3 120.76(12) . . ?
N1 Cd1 O4 131.70(12) . 2_575 ?
N3 Cd1 O4 100.41(12) . 2_575 ?
N1 Cd1 O2 82.89(12) . 2_565 ?
N3 Cd1 O2 136.83(12) . 2_565 ?
O4 Cd1 O2 83.26(11) 2_575 2_565 ?
N1 Cd1 O1 92.41(11) . 2_565 ?
N3 Cd1 O1 88.50(11) . 2_565 ?
O4 Cd1 O1 114.26(10) 2_575 2_565 ?
O2 Cd1 O1 52.43(10) 2_565 2_565 ?
N1 Cd1 O1 81.55(11) . 4_656 ?
N3 Cd1 O1 82.54(11) . 4_656 ?
O4 Cd1 O1 79.86(11) 2_575 4_656 ?
O2 Cd1 O1 139.60(10) 2_565 4_656 ?
O1 Cd1 O1 164.57(6) 2_565 4_656 ?
C2 C1 N1 110.3(4) . . ?
C1 C2 N2 105.7(4) . . ?
N1 C3 N2 111.3(3) . . ?
N2 C4 C6 109.9(4) . . ?
N2 C4 C5 111.2(4) . . ?
C6 C4 C5 111.0(4) . . ?
O2 C5 O1 124.4(4) . . ?
O2 C5 C4 118.8(4) . . ?
O1 C5 C4 116.8(4) . . ?
C8 C7 N4 106.8(4) . . ?
C7 C8 N3 109.9(4) . . ?
N3 C9 N4 111.9(4) . . ?
N4 C10 C12 111.2(4) . . ?
N4 C10 C11 111.5(4) . . ?
C12 C10 C11 112.0(4) . . ?
O3 C11 O4 125.2(5) . . ?
O3 C11 C10 119.2(4) . . ?
O4 C11 C10 115.5(4) . . ?
C3 N1 C1 105.5(3) . . ?
C3 N1 Cd1 130.8(3) . . ?
C1 N1 Cd1 123.7(3) . . ?
C3 N2 C2 107.1(3) . . ?
C3 N2 C4 125.2(4) . . ?
C2 N2 C4 127.5(4) . . ?
C9 N3 C8 105.1(4) . . ?
C9 N3 Cd1 132.2(3) . . ?
C8 N3 Cd1 122.7(3) . . ?
C9 N4 C7 106.4(4) . . ?
C9 N4 C10 126.3(4) . . ?
C7 N4 C10 127.2(4) . . ?
C5 O1 Cd1 86.2(3) . 2_564 ?
C5 O1 Cd1 151.6(3) . 4_646 ?
Cd1 O1 Cd1 120.79(11) 2_564 4_646 ?
C5 O2 Cd1 95.5(3) . 2_564 ?
C11 O4 Cd1 110.8(3) . 2_574 ?

loop_
_geom_bond_atom_site_label_1
_geom_bond_atom_site_label_2
_geom_bond_distance
_geom_bond_site_symmetry_2
_geom_bond_publ_flag
Cd1 N1 2.227(3) . ?
Cd1 N3 2.232(3) . ?
Cd1 O4 2.238(3) 2_575 ?
Cd1 O2 2.391(3) 2_565 ?
Cd1 O1 2.583(3) 2_565 ?
Cd1 O1 2.608(3) 4_656 ?
C1 C2 1.353(6) . ?
C1 N1 1.359(5) . ?
C2 N2 1.370(5) . ?
C3 N1 1.320(5) . ?
C3 N2 1.341(5) . ?
C4 N2 1.460(5) . ?
C4 C6 1.515(6) . ?
C4 C5 1.546(6) . ?
C5 O2 1.239(5) . ?
C5 O1 1.253(5) . ?
C7 C8 1.330(6) . ?
C7 N4 1.366(5) . ?
C8 N3 1.372(5) . ?
C9 N3 1.308(5) . ?
C9 N4 1.337(5) . ?
C10 N4 1.464(5) . ?
C10 C12 1.503(7) . ?
C10 C11 1.527(6) . ?
C11 O3 1.227(5) . ?
C11 O4 1.260(5) . ?
O1 Cd1 2.583(3) 2_564 ?
O1 Cd1 2.608(3) 4_646 ?
O2 Cd1 2.391(3) 2_564 ?
O4 Cd1 2.238(3) 2_574 ?
